data_4321293
loop_
_publ_author_name
'Jan N\"aslund'
'Ingmar Persson'
'Magnus Sandstrom'

_publ_contact_author
;
    Prof. Ingmar Persson
    Department of Chemistry, SLU
    P.O.Box 7015
    SE-750 07 Uppsala
    Sweden
;
_publ_contact_author_email Ingmar.Persson@kemi.slu.se
_publ_contact_author_fax '+46 18 673476'
_publ_contact_author_phone '+46 18 671547'
_publ_section_title
;
 Solvation of the Bismuth(III) Ion by Water, Dimethyl Sulfoxide,
 N,N'-Dimethylpropyleneurea, and N,N-Dimethylthioformamide. An EXAFS,
 Large-Angle X-ray Scattering, and Crystallographic Structural Study
;
_journal_name_full 'Inorganic Chemistry'
_journal_page_first 4012
_journal_page_last 4021
_journal_paper_doi 10.1021/ic000022m
_journal_volume 39
_journal_year 2000
_chemical_formula_sum 'C36 H72 Bi Cl3 N12 O18'
_chemical_formula_weight 1276.37
_chemical_name_systematic
; 
 hexakis dimethylpropylenurea bismuth(III) perchlorate 
;
_space_group_IT_number 2
_symmetry_cell_setting triclinic
_symmetry_space_group_name_Hall '-P 1'
_symmetry_space_group_name_H-M 'P -1'
_atom_sites_solution_hydrogens geom
_atom_sites_solution_primary direct
_atom_sites_solution_secondary difmap
_audit_creation_method SHELXL-97
_cell_angle_alpha 103.9390(10)
_cell_angle_beta 103.9280(10)
_cell_angle_gamma 103.9360(10)
_cell_formula_units_Z 2
_cell_length_a 14.4290(10)
_cell_length_b 14.4264(10)
_cell_length_c 14.4206(10)
_cell_measurement_reflns_used 9886
_cell_measurement_temperature 566(2)
_cell_measurement_theta_max 25.5
_cell_measurement_theta_min 0
_cell_volume 2681.7(3)
_computing_cell_refinement 'Bruker SMART'
_computing_data_collection 'Bruker SMART'
_computing_data_reduction 'Bruker SHELXTL'
_computing_molecular_graphics 'Bruker SHELXTL'
_computing_publication_material 'Bruker SHELXTL'
_computing_structure_refinement 'Bruker SHELXTL'
_computing_structure_solution 'Bruker SHELXTL'
_diffrn_ambient_temperature 566(2)
_diffrn_measured_fraction_theta_full 0.985
_diffrn_measured_fraction_theta_max 0.985
_diffrn_measurement_device_type 'CCD area detector'
_diffrn_measurement_method 'phi and omega scans'
_diffrn_radiation_monochromator graphite
_diffrn_radiation_source 'fine-focus sealed tube'
_diffrn_radiation_type MoK\a
_diffrn_radiation_wavelength 0.71073
_diffrn_reflns_av_R_equivalents 0.0452
_diffrn_reflns_av_sigmaI/netI 0.1017
_diffrn_reflns_limit_h_max 17
_diffrn_reflns_limit_h_min -17
_diffrn_reflns_limit_k_max 17
_diffrn_reflns_limit_k_min -17
_diffrn_reflns_limit_l_max 9
_diffrn_reflns_limit_l_min -17
_diffrn_reflns_number 14226
_diffrn_reflns_theta_full 25.50
_diffrn_reflns_theta_max 25.50
_diffrn_reflns_theta_min 1.53
_exptl_absorpt_coefficient_mu 3.510
_exptl_absorpt_correction_type empirical
_exptl_absorpt_process_details 'Bruker SADABS'
_exptl_crystal_colour blue
_exptl_crystal_density_diffrn 1.581
_exptl_crystal_density_method 'not measured'
_exptl_crystal_description needle
_exptl_crystal_F_000 1156
_exptl_crystal_size_max 0.3
_exptl_crystal_size_mid 0.2
_exptl_crystal_size_min 0.1
_refine_diff_density_max 0.619
_refine_diff_density_min -1.429
_refine_diff_density_rms 0.115
_refine_ls_extinction_method none
_refine_ls_goodness_of_fit_ref 0.906
_refine_ls_hydrogen_treatment mixed
_refine_ls_matrix_type full
_refine_ls_number_parameters 483
_refine_ls_number_reflns 9866
_refine_ls_number_restraints 0
_refine_ls_restrained_S_all 0.906
_refine_ls_R_factor_all 0.1469
_refine_ls_R_factor_gt 0.0566
_refine_ls_shift/su_max 0.029
_refine_ls_shift/su_mean 0.004
_refine_ls_structure_factor_coef Fsqd
_refine_ls_weighting_details 'calc w=1/[\s^2^(Fo^2^)+(0.0941P)^2^+0.0000P] where P=(Fo^2^+2Fc^2^)/3'
_refine_ls_weighting_scheme calc
_refine_ls_wR_factor_gt 0.1566
_refine_ls_wR_factor_ref 0.1819
_reflns_number_gt 4264
_reflns_number_total 9866
_reflns_threshold_expression >2sigma(I)
_cod_data_source_file ic000022m_1.cif
_cod_data_source_block bidmpu0m
_cod_depositor_comments
;
The following automatic conversions were performed:

'_symmetry_cell_setting' value 'Triclinic' changed to 'triclinic'
according to the built-in table from CIF Core dictionary named
'cif_core.dic' version 2.4.1 from 2010-06-29.

Automatic conversion script
Id: cif_fix_values 1646 2011-03-28 12:23:43Z adriana 
;
_cod_original_formula_sum 'C36 H72  Bi Cl3 N12 O18'
_cod_database_code 4321293

loop_
_symmetry_equiv_pos_as_xyz
'x, y, z'
'-x, -y, -z'

loop_
_atom_site_label
_atom_site_type_symbol
_atom_site_fract_x
_atom_site_fract_y
_atom_site_fract_z
_atom_site_U_iso_or_equiv
_atom_site_adp_type
_atom_site_occupancy
_atom_site_symmetry_multiplicity
_atom_site_calc_flag
_atom_site_refinement_flags
_atom_site_disorder_assembly
_atom_site_disorder_group
Bi1 Bi 0.24998(4) 0.75003(4) 0.25006(4) 0.0808(2) Uani 1 1 d . . .
O1 O 0.3917(7) 0.8619(8) 0.2398(7) 0.107(3) Uani 1 1 d . . .
O2 O 0.3582(7) 0.7373(8) 0.3902(7) 0.110(3) Uani 1 1 d . . .
O3 O 0.1403(8) 0.6083(7) 0.2602(8) 0.115(3) Uani 1 1 d . . .
O4 O 0.1096(7) 0.7613(8) 0.1401(7) 0.112(3) Uani 1 1 d . . .
O5 O 0.2627(8) 0.6413(7) 0.1096(7) 0.107(3) Uani 1 1 d . . .
O6 O 0.2380(8) 0.8905(7) 0.3590(7) 0.109(3) Uani 1 1 d . . .
C1 C 0.4650(8) 0.8717(8) 0.2059(9) 0.063(3) Uani 1 1 d . . .
C2 C 0.3715(8) 0.7054(9) 0.4645(8) 0.065(3) Uani 1 1 d . . .
C3 C 0.1270(8) 0.5337(8) 0.2928(9) 0.065(3) Uani 1 1 d . . .
C4 C 0.0372(8) 0.7965(9) 0.1293(8) 0.063(3) Uani 1 1 d . . .
C5 C 0.2943(9) 0.6280(8) 0.0350(8) 0.064(3) Uani 1 1 d . . .
C6 C 0.2063(8) 0.9647(8) 0.3726(8) 0.061(3) Uani 1 1 d . . .
N11 N 0.4558(6) 0.8897(6) 0.1175(7) 0.064(2) Uani 1 1 d . . .
N12 N 0.5531(8) 0.8688(7) 0.2585(7) 0.077(3) Uani 1 1 d . . .
N21 N 0.3909(7) 0.6187(7) 0.4563(6) 0.066(2) Uani 1 1 d . . .
N22 N 0.3673(7) 0.7574(7) 0.5536(8) 0.077(3) Uani 1 1 d . . .
N31 N 0.1106(7) 0.5444(6) 0.3823(7) 0.068(2) Uani 1 1 d . . .
N32 N 0.1321(7) 0.4457(7) 0.2421(7) 0.078(3) Uani 1 1 d . . .
N41 N 0.0448(6) 0.8820(7) 0.1095(7) 0.069(2) Uani 1 1 d . . .
N42 N -0.0531(7) 0.7417(7) 0.1317(7) 0.079(3) Uani 1 1 d . . .
N51 N 0.2415(8) 0.6325(7) -0.0534(7) 0.080(3) Uani 1 1 d . . .
N52 N 0.3819(7) 0.6099(7) 0.0451(6) 0.069(3) Uani 1 1 d . . .
N61 N 0.1176(7) 0.9553(6) 0.3907(7) 0.066(2) Uani 1 1 d . . .
N62 N 0.2576(7) 1.0520(7) 0.3680(7) 0.077(3) Uani 1 1 d . . .
Cl1 Cl 0.8392(3) 0.1610(3) 0.2504(3) 0.0885(10) Uani 1 1 d . . .
O11 O 0.8532(11) 0.1042(11) 0.3105(11) 0.184(6) Uani 1 1 d . . .
O12 O 0.8939(13) 0.1451(11) 0.1878(11) 0.196(6) Uani 1 1 d . . .
O13 O 0.7343(9) 0.1305(11) 0.2008(10) 0.181(6) Uani 1 1 d . . .
O14 O 0.8688(11) 0.2631(8) 0.2988(10) 0.174(5) Uani 1 1 d . . .
Cl2 Cl 0.7502(3) 0.6612(3) 0.3390(3) 0.0872(9) Uani 1 1 d . . .
O21 O 0.6894(11) 0.6495(11) 0.3963(11) 0.174(5) Uani 1 1 d . . .
O22 O 0.7986(10) 0.7653(8) 0.3685(11) 0.180(6) Uani 1 1 d . . .
O23 O 0.6998(10) 0.6329(11) 0.2360(9) 0.179(6) Uani 1 1 d . . .
O24 O 0.8134(11) 0.6080(12) 0.3536(11) 0.186(6) Uani 1 1 d . . .
Cl3 Cl 0.3388(3) 0.2500(3) 0.1610(3) 0.0867(9) Uani 1 1 d . . .
O31 O 0.2361(9) 0.2003(10) 0.1290(11) 0.185(6) Uani 1 1 d . . .
O32 O 0.3928(11) 0.1865(10) 0.1470(11) 0.183(6) Uani 1 1 d . . .
O33 O 0.3514(11) 0.3093(11) 0.1024(12) 0.185(6) Uani 1 1 d . . .
O34 O 0.3673(11) 0.2971(10) 0.2639(9) 0.178(6) Uani 1 1 d . . .
C51 C 0.1389(12) 0.6457(11) -0.0685(11) 0.108(5) Uiso 1 1 d . . .
C42 C -0.0694(12) 0.6406(12) 0.1441(12) 0.115(5) Uiso 1 1 d . . .
C32 C 0.1424(11) 0.4295(11) 0.1392(11) 0.105(4) Uiso 1 1 d . . .
C62 C 0.3581(13) 1.0665(12) 0.3549(12) 0.121(5) Uiso 1 1 d . . .
C43 C -0.0424(10) 0.9199(9) 0.0808(10) 0.090(4) Uiso 1 1 d . . .
C12 C 0.5691(11) 0.8565(11) 0.3604(12) 0.109(5) Uiso 1 1 d . . .
C53 C 0.2782(11) 0.6159(10) -0.1450(11) 0.098(4) Uiso 1 1 d . . .
C13 C 0.6463(11) 0.8869(10) 0.2235(10) 0.098(4) Uiso 1 1 d . . .
C31 C 0.0972(10) 0.6415(10) 0.4383(10) 0.089(4) Uiso 1 1 d . . .
C63 C 0.2228(10) 1.1449(10) 0.3854(10) 0.097(4) Uiso 1 1 d . . .
C52 C 0.4378(10) 0.5949(9) 0.1399(10) 0.087(4) Uiso 1 1 d . . .
C23 C 0.3856(10) 0.7227(10) 0.6458(10) 0.098(4) Uiso 1 1 d . . .
C34 C 0.1131(10) 0.3535(10) 0.2769(10) 0.094(4) Uiso 1 1 d . . .
C21 C 0.4043(10) 0.5630(10) 0.3608(10) 0.089(4) Uiso 1 1 d . . .
C44 C -0.1464(10) 0.7789(10) 0.1136(10) 0.095(4) Uiso 1 1 d . . .
C64 C 0.0777(10) 1.0412(10) 0.4172(10) 0.091(4) Uiso 1 1 d . . .
C11 C 0.3588(10) 0.9041(10) 0.0631(10) 0.090(4) Uiso 1 1 d . . .
C41 C 0.1394(10) 0.9367(9) 0.0952(9) 0.087(4) Uiso 1 1 d . . .
C22 C 0.3558(12) 0.8612(12) 0.5672(12) 0.115(5) Uiso 1 1 d . . .
C54 C 0.4185(10) 0.5812(9) -0.0426(10) 0.089(4) Uiso 1 1 d . . .
C24 C 0.4191(10) 0.5797(9) 0.5410(10) 0.090(4) Uiso 1 1 d . . .
C14 C 0.5418(10) 0.9201(10) 0.0802(10) 0.096(4) Uiso 1 1 d . . .
C33 C 0.0812(10) 0.4592(10) 0.4196(10) 0.098(4) Uiso 1 1 d . . .
C61 C 0.0623(10) 0.8605(10) 0.4039(9) 0.088(4) Uiso 1 1 d . . .
C45 C -0.1105(11) 0.8904(11) 0.1409(11) 0.106(4) Uiso 1 1 d . . .
C15 C 0.6098(11) 0.8610(11) 0.1112(11) 0.103(4) Uiso 1 1 d . . .
C65 C 0.1091(11) 1.1084(10) 0.3594(10) 0.096(4) Uiso 1 1 d . . .
C25 C 0.3615(11) 0.6122(10) 0.6112(10) 0.098(4) Uiso 1 1 d . . .
C35 C 0.1407(11) 0.3886(11) 0.3885(11) 0.103(4) Uiso 1 1 d . . .
C55 C 0.3879(11) 0.6407(11) -0.1105(11) 0.106(5) Uiso 1 1 d . . .

loop_
_atom_site_aniso_label
_atom_site_aniso_U_11
_atom_site_aniso_U_22
_atom_site_aniso_U_33
_atom_site_aniso_U_23
_atom_site_aniso_U_13
_atom_site_aniso_U_12
Bi1 0.1116(4) 0.1116(4) 0.1129(4) 0.0908(3) 0.0910(3) 0.0898(3)
O1 0.107(7) 0.151(8) 0.155(8) 0.106(7) 0.102(6) 0.083(6)
O2 0.136(8) 0.177(9) 0.122(7) 0.121(7) 0.087(6) 0.114(7)
O3 0.151(8) 0.115(7) 0.182(9) 0.112(7) 0.122(8) 0.087(6)
O4 0.117(7) 0.167(9) 0.146(8) 0.116(7) 0.083(6) 0.104(7)
O5 0.162(9) 0.144(8) 0.107(7) 0.080(6) 0.102(6) 0.112(7)
O6 0.175(9) 0.106(6) 0.146(8) 0.083(6) 0.125(7) 0.106(7)
C1 0.064(7) 0.063(7) 0.089(8) 0.039(6) 0.046(7) 0.031(6)
C2 0.065(7) 0.093(8) 0.068(7) 0.048(7) 0.035(6) 0.042(6)
C3 0.067(7) 0.067(7) 0.089(8) 0.047(7) 0.043(6) 0.029(6)
C4 0.068(8) 0.084(8) 0.066(7) 0.045(6) 0.033(6) 0.044(7)
C5 0.088(8) 0.061(7) 0.067(7) 0.026(6) 0.046(7) 0.040(6)
C6 0.081(8) 0.058(7) 0.064(7) 0.022(6) 0.041(6) 0.038(6)
N11 0.045(5) 0.073(6) 0.083(6) 0.046(5) 0.024(5) 0.013(4)
N12 0.082(7) 0.085(7) 0.079(7) 0.032(6) 0.039(6) 0.036(6)
N21 0.080(6) 0.077(6) 0.055(5) 0.029(5) 0.019(5) 0.042(5)
N22 0.076(7) 0.091(7) 0.088(7) 0.047(6) 0.037(6) 0.042(6)
N31 0.074(6) 0.059(5) 0.089(7) 0.038(5) 0.041(5) 0.021(5)
N32 0.084(7) 0.077(6) 0.088(7) 0.029(6) 0.045(6) 0.034(6)
N41 0.052(5) 0.091(7) 0.083(6) 0.050(5) 0.017(5) 0.039(5)
N42 0.079(7) 0.079(6) 0.093(7) 0.041(6) 0.029(6) 0.034(6)
N51 0.094(7) 0.089(7) 0.083(7) 0.043(6) 0.037(6) 0.051(6)
N52 0.078(6) 0.090(7) 0.058(5) 0.021(5) 0.034(5) 0.046(5)
N61 0.076(6) 0.044(5) 0.094(7) 0.017(5) 0.055(5) 0.021(5)
N62 0.085(7) 0.079(7) 0.088(7) 0.036(6) 0.042(6) 0.038(6)
Cl1 0.087(3) 0.079(2) 0.103(3) 0.032(2) 0.034(2) 0.025(2)
O11 0.190(13) 0.191(13) 0.213(14) 0.140(12) 0.059(11) 0.062(11)
O12 0.264(18) 0.189(13) 0.200(14) 0.061(11) 0.166(14) 0.093(13)
O13 0.098(9) 0.215(13) 0.191(13) 0.074(11) -0.008(9) 0.026(9)
O14 0.214(14) 0.092(8) 0.181(12) -0.004(8) 0.077(10) 0.019(8)
Cl2 0.102(3) 0.081(2) 0.084(2) 0.0247(19) 0.036(2) 0.034(2)
O21 0.174(12) 0.182(12) 0.217(14) 0.082(11) 0.125(11) 0.062(10)
O22 0.182(12) 0.078(7) 0.232(14) 0.027(8) 0.056(11) -0.010(8)
O23 0.198(13) 0.209(13) 0.093(9) 0.028(9) 0.005(9) 0.060(11)
O24 0.184(13) 0.246(15) 0.196(13) 0.102(12) 0.068(10) 0.147(13)
Cl3 0.083(3) 0.097(2) 0.079(2) 0.030(2) 0.0232(19) 0.030(2)
O31 0.087(9) 0.194(13) 0.228(15) 0.059(11) 0.019(9) 0.000(8)
O32 0.217(14) 0.170(11) 0.214(14) 0.059(10) 0.096(12) 0.130(11)
O33 0.190(13) 0.187(12) 0.237(15) 0.149(12) 0.091(12) 0.062(10)
O34 0.202(14) 0.191(12) 0.098(9) -0.009(9) 0.017(8) 0.072(11)

loop_
_atom_type_symbol
_atom_type_description
_atom_type_scat_dispersion_real
_atom_type_scat_dispersion_imag
_atom_type_scat_source
C C 0.0033 0.0016 'International Tables Vol C Tables 4.2.6.8 and 6.1.1.4'
H H 0.0000 0.0000 'International Tables Vol C Tables 4.2.6.8 and 6.1.1.4'
O O 0.0106 0.0060 'International Tables Vol C Tables 4.2.6.8 and 6.1.1.4'
N N 0.0061 0.0033 'International Tables Vol C Tables 4.2.6.8 and 6.1.1.4'
Cl Cl 0.1484 0.1585 'International Tables Vol C Tables 4.2.6.8 and 6.1.1.4'
Bi Bi -4.1077 10.2566 'International Tables Vol C Tables 4.2.6.8 and 6.1.1.4'

loop_
_geom_angle_atom_site_label_1
_geom_angle_atom_site_label_2
_geom_angle_atom_site_label_3
_geom_angle
_geom_angle_site_symmetry_1
_geom_angle_site_symmetry_3
_geom_angle_publ_flag
O2 Bi1 O6 86.4(3) . . ?
O2 Bi1 O4 162.4(3) . . ?
O6 Bi1 O4 83.6(4) . . ?
O2 Bi1 O5 107.0(3) . . ?
O6 Bi1 O5 162.2(3) . . ?
O4 Bi1 O5 86.0(3) . . ?
O2 Bi1 O3 83.4(4) . . ?
O6 Bi1 O3 107.8(3) . . ?
O4 Bi1 O3 85.9(4) . . ?
O5 Bi1 O3 85.8(3) . . ?
O2 Bi1 O1 86.3(3) . . ?
O6 Bi1 O1 85.4(3) . . ?
O4 Bi1 O1 107.2(3) . . ?
O5 Bi1 O1 83.9(4) . . ?
O3 Bi1 O1 162.6(3) . . ?
C1 O1 Bi1 146.4(9) . . ?
C2 O2 Bi1 149.5(9) . . ?
C3 O3 Bi1 149.0(9) . . ?
C4 O4 Bi1 147.2(8) . . ?
C5 O5 Bi1 149.5(9) . . ?
C6 O6 Bi1 149.5(9) . . ?
O1 C1 N12 120.9(11) . . ?
O1 C1 N11 119.8(10) . . ?
N12 C1 N11 119.2(9) . . ?
O2 C2 N21 120.0(11) . . ?
O2 C2 N22 121.6(10) . . ?
N21 C2 N22 118.5(9) . . ?
O3 C3 N32 121.4(11) . . ?
O3 C3 N31 119.4(10) . . ?
N32 C3 N31 119.1(10) . . ?
O4 C4 N41 121.5(11) . . ?
O4 C4 N42 119.2(10) . . ?
N41 C4 N42 119.2(9) . . ?
O5 C5 N52 118.8(11) . . ?
O5 C5 N51 121.0(10) . . ?
N52 C5 N51 120.2(10) . . ?
O6 C6 N62 121.2(10) . . ?
O6 C6 N61 119.6(10) . . ?
N62 C6 N61 119.2(9) . . ?
C1 N11 C14 123.7(9) . . ?
C1 N11 C11 119.1(9) . . ?
C14 N11 C11 115.7(9) . . ?
C1 N12 C12 121.2(10) . . ?
C1 N12 C13 122.8(10) . . ?
C12 N12 C13 115.8(10) . . ?
C2 N21 C24 124.6(9) . . ?
C2 N21 C21 119.9(9) . . ?
C24 N21 C21 114.6(9) . . ?
C2 N22 C23 123.1(9) . . ?
C2 N22 C22 119.1(10) . . ?
C23 N22 C22 117.4(11) . . ?
C3 N31 C33 123.0(9) . . ?
C3 N31 C31 120.2(9) . . ?
C33 N31 C31 115.3(9) . . ?
C3 N32 C32 120.1(10) . . ?
C3 N32 C34 123.0(10) . . ?
C32 N32 C34 116.3(10) . . ?
C4 N41 C41 119.6(9) . . ?
C4 N41 C43 123.9(10) . . ?
C41 N41 C43 115.5(9) . . ?
C4 N42 C42 121.9(10) . . ?
C4 N42 C44 121.5(9) . . ?
C42 N42 C44 116.4(11) . . ?
C5 N51 C51 121.0(10) . . ?
C5 N51 C53 121.8(10) . . ?
C51 N51 C53 117.1(10) . . ?
C5 N52 C54 122.0(9) . . ?
C5 N52 C52 121.3(9) . . ?
C54 N52 C52 115.4(9) . . ?
C6 N61 C61 120.2(9) . . ?
C6 N61 C64 123.7(9) . . ?
C61 N61 C64 115.1(9) . . ?
C6 N62 C62 120.4(10) . . ?
C6 N62 C63 123.1(10) . . ?
C62 N62 C63 116.3(11) . . ?
O11 Cl1 O12 106.7(9) . . ?
O11 Cl1 O14 115.5(9) . . ?
O12 Cl1 O14 107.7(9) . . ?
O11 Cl1 O13 106.6(9) . . ?
O12 Cl1 O13 114.0(10) . . ?
O14 Cl1 O13 106.6(9) . . ?
O24 Cl2 O21 109.3(9) . . ?
O24 Cl2 O23 108.7(9) . . ?
O21 Cl2 O23 114.6(9) . . ?
O24 Cl2 O22 113.6(10) . . ?
O21 Cl2 O22 105.3(9) . . ?
O23 Cl2 O22 105.4(9) . . ?
O32 Cl3 O33 108.3(9) . . ?
O32 Cl3 O34 106.7(9) . . ?
O33 Cl3 O34 117.3(9) . . ?
O32 Cl3 O31 112.7(9) . . ?
O33 Cl3 O31 105.1(9) . . ?
O34 Cl3 O31 107.0(9) . . ?
N41 C43 C45 106.7(11) . . ?
C55 C53 N51 108.9(11) . . ?
C15 C13 N12 107.3(11) . . ?
C65 C63 N62 107.5(11) . . ?
C25 C23 N22 108.1(11) . . ?
C35 C34 N32 108.0(11) . . ?
C45 C44 N42 108.4(11) . . ?
C65 C64 N61 106.3(11) . . ?
N52 C54 C55 106.8(10) . . ?
N21 C24 C25 106.1(10) . . ?
N11 C14 C15 105.4(11) . . ?
N31 C33 C35 106.5(11) . . ?
C44 C45 C43 109.0(12) . . ?
C13 C15 C14 110.7(12) . . ?
C64 C65 C63 111.0(12) . . ?
C23 C25 C24 111.4(13) . . ?
C34 C35 C33 109.0(12) . . ?
C53 C55 C54 110.2(13) . . ?

loop_
_geom_bond_atom_site_label_1
_geom_bond_atom_site_label_2
_geom_bond_distance
_geom_bond_site_symmetry_2
_geom_bond_publ_flag
Bi1 O2 2.314(8) . ?
Bi1 O6 2.317(8) . ?
Bi1 O4 2.320(9) . ?
Bi1 O5 2.321(8) . ?
Bi1 O3 2.324(9) . ?
Bi1 O1 2.341(9) . ?
O1 C1 1.260(12) . ?
O2 C2 1.256(12) . ?
O3 C3 1.267(12) . ?
O4 C4 1.261(11) . ?
O5 C5 1.257(12) . ?
O6 C6 1.254(11) . ?
C1 N12 1.330(13) . ?
C1 N11 1.343(13) . ?
C2 N21 1.331(12) . ?
C2 N22 1.345(13) . ?
C3 N32 1.333(13) . ?
C3 N31 1.346(13) . ?
C4 N41 1.316(12) . ?
C4 N42 1.364(13) . ?
C5 N52 1.332(12) . ?
C5 N51 1.344(13) . ?
C6 N62 1.325(13) . ?
C6 N61 1.348(12) . ?
N11 C14 1.481(16) . ?
N11 C11 1.519(15) . ?
N12 C12 1.492(17) . ?
N12 C13 1.532(16) . ?
N21 C24 1.475(14) . ?
N21 C21 1.500(15) . ?
N22 C23 1.518(15) . ?
N22 C22 1.518(17) . ?
N31 C33 1.467(15) . ?
N31 C31 1.522(15) . ?
N32 C32 1.495(17) . ?
N32 C34 1.519(15) . ?
N41 C41 1.491(15) . ?
N41 C43 1.498(14) . ?
N42 C42 1.481(17) . ?
N42 C44 1.554(15) . ?
N51 C51 1.508(17) . ?
N51 C53 1.525(16) . ?
N52 C54 1.492(15) . ?
N52 C52 1.504(15) . ?
N61 C61 1.489(15) . ?
N61 C64 1.495(14) . ?
N62 C62 1.479(18) . ?
N62 C63 1.527(15) . ?
Cl1 O11 1.341(12) . ?
Cl1 O12 1.349(12) . ?
Cl1 O14 1.378(11) . ?
Cl1 O13 1.416(11) . ?
Cl2 O24 1.337(11) . ?
Cl2 O21 1.350(13) . ?
Cl2 O23 1.395(11) . ?
Cl2 O22 1.403(10) . ?
Cl3 O32 1.349(11) . ?
Cl3 O33 1.351(12) . ?
Cl3 O34 1.385(11) . ?
Cl3 O31 1.387(12) . ?
C43 C45 1.512(19) . ?
C53 C55 1.464(19) . ?
C13 C15 1.499(18) . ?
C63 C65 1.516(18) . ?
C23 C25 1.475(18) . ?
C34 C35 1.486(18) . ?
C44 C45 1.485(18) . ?
C64 C65 1.484(18) . ?
C54 C55 1.506(18) . ?
C24 C25 1.515(18) . ?
C14 C15 1.503(18) . ?
C33 C35 1.536(18) . ?
